data_7242977
loop_
_publ_author_name
'Vaganova, Tamara A.'
'Gatilov, Yurij V.'
'Malykhin, Sergey E.'
'Pishchur, Denis P.'
'Sukhov, Maxim'
'Zakharov, Boris A.'
'Boldyreva, Elena V.'
'Malykhin, Evgenij V.'

_publ_section_title
;
 Co-crystals of polyhalogenated diaminobenzonitriles with 18-crown-6:
 effect of fluorine on the stoichiometry and supramolecular structure
;
_journal_issue 27
_journal_name_full CrystEngComm
_journal_page_first 4767
_journal_page_last 4781
_journal_paper_doi 10.1039/D1CE00530H
_journal_volume 23
_journal_year 2021
_chemical_formula_moiety 'C12 H24 O6, C7 H5 F2 N3'
_chemical_formula_sum 'C19 H29 F2 N3 O6'
_chemical_formula_weight 433.45
_chemical_melting_point 398
_chemical_name_systematic
;
2,6-diamino-3,5-difluorobenzonitrile and 18-crown-6, 1:1 co-crystal
;
_space_group_crystal_system monoclinic
_space_group_IT_number 15
_space_group_name_Hall '-C 2yc'
_space_group_name_H-M_alt 'C 1 2/c 1'
_atom_sites_solution_hydrogens mixed
_atom_sites_solution_primary direct
_atom_sites_solution_secondary difmap
_audit_creation_method SHELXL-2018/3
_audit_update_record
;
2021-04-08 deposited with the CCDC.	2021-06-04 downloaded from the CCDC.
;
_cell_angle_alpha 90
_cell_angle_beta 96.591(2)
_cell_angle_gamma 90
_cell_formula_units_Z 4
_cell_length_a 13.4328(6)
_cell_length_b 16.8984(8)
_cell_length_c 9.2577(4)
_cell_measurement_reflns_used 5022
_cell_measurement_temperature 200(2)
_cell_measurement_theta_max 26.77
_cell_measurement_theta_min 2.41
_cell_volume 2087.54(16)
_computing_cell_refinement 'Bruker SAINT'
_computing_data_collection 'Bruker APEX2'
_computing_data_reduction 'Bruker SAINT'
_computing_molecular_graphics 'Bruker SHELXTL'
_computing_publication_material 'Bruker SHELXTL'
_computing_structure_refinement 'SHELXL-2018/3 (Sheldrick, 2018)'
_computing_structure_solution 'SHELXT-2018/2 (Sheldrick, 2018)'
_diffrn_ambient_temperature 200(2)
_diffrn_measured_fraction_theta_full 0.999
_diffrn_measured_fraction_theta_max 0.998
_diffrn_measurement_device_type 'Bruker APEX-II CCD'
_diffrn_measurement_method '\f and \w scans'
_diffrn_radiation_type MoK\a
_diffrn_radiation_wavelength 0.71073
_diffrn_reflns_av_R_equivalents 0.0456
_diffrn_reflns_av_unetI/netI 0.0283
_diffrn_reflns_Laue_measured_fraction_full 0.999
_diffrn_reflns_Laue_measured_fraction_max 0.998
_diffrn_reflns_limit_h_max 17
_diffrn_reflns_limit_h_min -17
_diffrn_reflns_limit_k_max 21
_diffrn_reflns_limit_k_min -21
_diffrn_reflns_limit_l_max 12
_diffrn_reflns_limit_l_min -12
_diffrn_reflns_number 15279
_diffrn_reflns_point_group_measured_fraction_full 0.999
_diffrn_reflns_point_group_measured_fraction_max 0.998
_diffrn_reflns_theta_full 25.242
_diffrn_reflns_theta_max 27.502
_diffrn_reflns_theta_min 2.813
_diffrn_source 'sealed tube'
_exptl_absorpt_coefficient_mu 0.114
_exptl_absorpt_correction_T_max 0.9878
_exptl_absorpt_correction_T_min 0.9171
_exptl_absorpt_correction_type multi-scan
_exptl_absorpt_process_details SADABS-2008/1
_exptl_crystal_colour colourless
_exptl_crystal_density_diffrn 1.379
_exptl_crystal_description plate
_exptl_crystal_F_000 920
_exptl_crystal_size_max 0.560
_exptl_crystal_size_mid 0.330
_exptl_crystal_size_min 0.040
_refine_diff_density_max 0.231
_refine_diff_density_min -0.184
_refine_diff_density_rms 0.039
_refine_ls_extinction_method none
_refine_ls_goodness_of_fit_ref 0.987
_refine_ls_hydrogen_treatment mixed
_refine_ls_matrix_type full
_refine_ls_number_parameters 146
_refine_ls_number_reflns 2384
_refine_ls_number_restraints 0
_refine_ls_restrained_S_all 0.987
_refine_ls_R_factor_all 0.0499
_refine_ls_R_factor_gt 0.0348
_refine_ls_shift/su_max 0.000
_refine_ls_shift/su_mean 0.000
_refine_ls_structure_factor_coef Fsqd
_refine_ls_weighting_details 'w=1/[\s^2^(Fo^2^)+(0.0694P)^2^+0.7114P] where P=(Fo^2^+2Fc^2^)/3'
_refine_ls_weighting_scheme calc
_refine_ls_wR_factor_gt 0.0999
_refine_ls_wR_factor_ref 0.1138
_reflns_Friedel_coverage 0.000
_reflns_number_gt 1842
_reflns_number_total 2384
_reflns_threshold_expression 'I > 2\s(I)'
_cod_data_source_file d1ce00530h2.cif
_cod_data_source_block Ccr-OP804
_cod_depositor_comments 'Adding full bibliography for 7242975--7242982.cif.'
_cod_original_sg_symbol_H-M 'C 2/c'
_cod_database_code 7242977
_shelx_shelxl_version_number 2018/3
_shelx_space_group_comment
;
The symmetry employed for this shelxl refinement is uniquely defined
by the following loop, which should always be used as a source of
symmetry information in preference to the above space-group names.
They are only intended as comments.
;
_shelx_estimated_absorpt_t_min 0.939
_shelx_estimated_absorpt_t_max 0.995

loop_
_space_group_symop_operation_xyz
'x, y, z'
'-x, y, -z+1/2'
'x+1/2, y+1/2, z'
'-x+1/2, y+1/2, -z+1/2'
'-x, -y, -z'
'x, -y, z-1/2'
'-x+1/2, -y+1/2, -z'
'x+1/2, -y+1/2, z-1/2'

loop_
_atom_site_label
_atom_site_type_symbol
_atom_site_fract_x
_atom_site_fract_y
_atom_site_fract_z
_atom_site_U_iso_or_equiv
_atom_site_adp_type
_atom_site_occupancy
_atom_site_site_symmetry_order
_atom_site_calc_flag
_atom_site_refinement_flags_posn
_atom_site_refinement_flags_adp
_atom_site_refinement_flags_occupancy
_atom_site_disorder_assembly
_atom_site_disorder_group
N2 N 0.61014(9) 0.28376(7) 0.05634(12) 0.0275(3) Uani 1 1 d . . . . .
H2A H 0.6599(15) 0.3123(11) 0.031(2) 0.045(5) Uiso 1 1 d . . . . .
H2B H 0.6344(12) 0.2375(10) 0.0876(19) 0.037(4) Uiso 1 1 d . . . . .
N1 N 0.500000 0.13051(10) 0.250000 0.0425(5) Uani 1 2 d S T P . .
F1 F 0.59878(6) 0.44659(5) 0.05563(10) 0.0375(2) Uani 1 1 d . . . . .
C1 C 0.500000 0.28331(10) 0.250000 0.0217(4) Uani 1 2 d S T P . .
C2 C 0.55660(9) 0.32324(7) 0.15272(13) 0.0225(3) Uani 1 1 d . . . . .
C4 C 0.500000 0.44688(11) 0.250000 0.0285(4) Uani 1 2 d S T P . .
H4 H 0.500000 0.503100 0.250003 0.034 Uiso 1 2 calc R U P . .
C5 C 0.500000 0.19848(11) 0.250000 0.0261(4) Uani 1 2 d S T P . .
C3 C 0.55087(9) 0.40544(8) 0.15377(14) 0.0262(3) Uani 1 1 d . . . . .
O2 O 0.71998(7) 0.11908(5) 0.07540(10) 0.0260(2) Uani 1 1 d . . . . .
O1 O 0.71288(7) 0.11844(6) -0.23096(10) 0.0310(2) Uani 1 1 d . . . . .
O3 O 0.78721(7) 0.21441(5) 0.31133(11) 0.0318(2) Uani 1 1 d . . . . .
C8 C 0.66441(11) 0.06249(8) -0.01465(15) 0.0309(3) Uani 1 1 d . . . . .
H8A H 0.606183 0.044161 0.032860 0.037 Uiso 1 1 calc R U . . .
H8B H 0.707169 0.016098 -0.029143 0.037 Uiso 1 1 calc R U . . .
C10 C 0.83184(11) 0.13967(8) 0.29026(15) 0.0312(3) Uani 1 1 d . . . . .
H10A H 0.858404 0.116672 0.385282 0.037 Uiso 1 1 calc R U . . .
H10B H 0.888135 0.145980 0.230936 0.037 Uiso 1 1 calc R U . . .
C9 C 0.75421(11) 0.08634(8) 0.21454(15) 0.0301(3) Uani 1 1 d . . . . .
H9A H 0.783026 0.033141 0.202557 0.036 Uiso 1 1 calc R U . . .
H9B H 0.697345 0.080957 0.273041 0.036 Uiso 1 1 calc R U . . .
C11 C 0.85748(13) 0.26918(9) 0.37945(17) 0.0417(4) Uani 1 1 d . . . . .
H11A H 0.918621 0.269420 0.329068 0.050 Uiso 1 1 calc R U . . .
H11B H 0.876687 0.253559 0.481922 0.050 Uiso 1 1 calc R U . . .
C7 C 0.62887(10) 0.09931(8) -0.15886(16) 0.0337(3) Uani 1 1 d . . . . .
H7A H 0.584897 0.061857 -0.218574 0.040 Uiso 1 1 calc R U . . .
H7B H 0.589832 0.147762 -0.144168 0.040 Uiso 1 1 calc R U . . .
C6 C 0.68858(14) 0.14962(9) -0.37352(16) 0.0404(4) Uani 1 1 d . . . . .
H6A H 0.641462 0.112851 -0.429530 0.049 Uiso 1 1 calc R U . . .
H6B H 0.750447 0.151466 -0.422142 0.049 Uiso 1 1 calc R U . . .

loop_
_atom_site_aniso_label
_atom_site_aniso_U_11
_atom_site_aniso_U_22
_atom_site_aniso_U_33
_atom_site_aniso_U_23
_atom_site_aniso_U_13
_atom_site_aniso_U_12
N2 0.0289(6) 0.0269(6) 0.0281(6) 0.0008(5) 0.0091(5) 0.0008(5)
N1 0.0421(10) 0.0266(9) 0.0626(13) 0.000 0.0226(9) 0.000
F1 0.0377(5) 0.0307(4) 0.0470(5) 0.0131(4) 0.0174(4) 0.0022(3)
C1 0.0209(8) 0.0216(8) 0.0220(8) 0.000 -0.0007(6) 0.000
C2 0.0197(6) 0.0248(6) 0.0223(6) 0.0000(5) -0.0004(5) 0.0006(5)
C4 0.0259(9) 0.0200(8) 0.0398(11) 0.000 0.0044(8) 0.000
C5 0.0247(9) 0.0259(9) 0.0288(9) 0.000 0.0077(7) 0.000
C3 0.0229(6) 0.0250(7) 0.0313(7) 0.0064(5) 0.0052(5) -0.0012(5)
O2 0.0345(5) 0.0197(4) 0.0240(5) 0.0007(3) 0.0045(4) -0.0003(3)
O1 0.0356(5) 0.0282(5) 0.0285(5) 0.0025(4) 0.0012(4) 0.0025(4)
O3 0.0385(6) 0.0249(5) 0.0307(5) -0.0017(4) -0.0019(4) 0.0035(4)
C8 0.0337(7) 0.0247(6) 0.0355(8) -0.0048(5) 0.0095(6) -0.0059(5)
C10 0.0373(7) 0.0287(7) 0.0273(7) 0.0040(5) 0.0033(6) 0.0087(6)
C9 0.0412(8) 0.0222(6) 0.0276(7) 0.0064(5) 0.0069(6) 0.0054(5)
C11 0.0526(9) 0.0320(8) 0.0355(8) 0.0023(6) -0.0165(7) -0.0016(7)
C7 0.0296(7) 0.0340(7) 0.0367(8) -0.0078(6) 0.0004(6) 0.0022(6)
C6 0.0614(10) 0.0310(8) 0.0268(7) -0.0033(6) -0.0040(7) -0.0001(7)

loop_
_atom_type_symbol
_atom_type_description
_atom_type_scat_dispersion_real
_atom_type_scat_dispersion_imag
_atom_type_scat_source
C C 0.0033 0.0016 'International Tables Vol C Tables 4.2.6.8 and 6.1.1.4'
H H 0.0000 0.0000 'International Tables Vol C Tables 4.2.6.8 and 6.1.1.4'
N N 0.0061 0.0033 'International Tables Vol C Tables 4.2.6.8 and 6.1.1.4'
O O 0.0106 0.0060 'International Tables Vol C Tables 4.2.6.8 and 6.1.1.4'
F F 0.0171 0.0103 'International Tables Vol C Tables 4.2.6.8 and 6.1.1.4'

loop_
_geom_angle_atom_site_label_1
_geom_angle_atom_site_label_2
_geom_angle_atom_site_label_3
_geom_angle
_geom_angle_site_symmetry_1
_geom_angle_site_symmetry_3
_geom_angle_publ_flag
C2 N2 H2A 112.0(12) . . ?
C2 N2 H2B 114.6(11) . . ?
H2A N2 H2B 108.1(15) . . ?
C2 C1 C2 123.03(15) 2_655 . ?
C2 C1 C5 118.49(8) 2_655 . ?
C2 C1 C5 118.49(8) . . ?
N2 C2 C3 121.36(11) . . ?
N2 C2 C1 122.60(12) . . ?
C3 C2 C1 115.95(11) . . ?
C3 C4 C3 118.76(17) . 2_655 ?
C3 C4 H4 120.6 . . ?
C3 C4 H4 120.6 2_655 . ?
N1 C5 C1 180.0 . . ?
F1 C3 C4 118.67(12) . . ?
F1 C3 C2 118.30(11) . . ?
C4 C3 C2 123.03(12) . . ?
C8 O2 C9 111.16(10) . . ?
C7 O1 C6 114.33(12) . . ?
C11 O3 C10 111.81(11) . . ?
O2 C8 C7 109.54(11) . . ?
O2 C8 H8A 109.8 . . ?
C7 C8 H8A 109.8 . . ?
O2 C8 H8B 109.8 . . ?
C7 C8 H8B 109.8 . . ?
H8A C8 H8B 108.2 . . ?
O3 C10 C9 108.56(11) . . ?
O3 C10 H10A 110.0 . . ?
C9 C10 H10A 110.0 . . ?
O3 C10 H10B 110.0 . . ?
C9 C10 H10B 110.0 . . ?
H10A C10 H10B 108.4 . . ?
O2 C9 C10 108.98(10) . . ?
O2 C9 H9A 109.9 . . ?
C10 C9 H9A 109.9 . . ?
O2 C9 H9B 109.9 . . ?
C10 C9 H9B 109.9 . . ?
H9A C9 H9B 108.3 . . ?
O3 C11 C6 109.24(13) . 7_655 ?
O3 C11 H11A 109.8 . . ?
C6 C11 H11A 109.8 7_655 . ?
O3 C11 H11B 109.8 . . ?
C6 C11 H11B 109.8 7_655 . ?
H11A C11 H11B 108.3 . . ?
O1 C7 C8 108.98(11) . . ?
O1 C7 H7A 109.9 . . ?
C8 C7 H7A 109.9 . . ?
O1 C7 H7B 109.9 . . ?
C8 C7 H7B 109.9 . . ?
H7A C7 H7B 108.3 . . ?
O1 C6 C11 114.91(13) . 7_655 ?
O1 C6 H6A 108.5 . . ?
C11 C6 H6A 108.5 7_655 . ?
O1 C6 H6B 108.5 . . ?
C11 C6 H6B 108.5 7_655 . ?
H6A C6 H6B 107.5 . . ?

loop_
_geom_bond_atom_site_label_1
_geom_bond_atom_site_label_2
_geom_bond_distance
_geom_bond_site_symmetry_2
_geom_bond_publ_flag
N2 C2 1.3805(16) . ?
N2 H2A 0.88(2) . ?
N2 H2B 0.883(17) . ?
N1 C5 1.149(2) . ?
F1 C3 1.3629(14) . ?
C1 C2 1.4148(14) 2_655 ?
C1 C2 1.4148(14) . ?
C1 C5 1.433(2) . ?
C2 C3 1.3911(18) . ?
C4 C3 1.3751(16) . ?
C4 C3 1.3751(16) 2_655 ?
C4 H4 0.9500 . ?
O2 C8 1.4227(16) . ?
O2 C9 1.4286(16) . ?
O1 C7 1.4129(17) . ?
O1 C6 1.4238(18) . ?
O3 C11 1.4173(18) . ?
O3 C10 1.4210(16) . ?
C8 C7 1.500(2) . ?
C8 H8A 0.9900 . ?
C8 H8B 0.9900 . ?
C10 C9 1.491(2) . ?
C10 H10A 0.9900 . ?
C10 H10B 0.9900 . ?
C9 H9A 0.9900 . ?
C9 H9B 0.9900 . ?
C11 C6 1.504(2) 7_655 ?
C11 H11A 0.9900 . ?
C11 H11B 0.9900 . ?
C7 H7A 0.9900 . ?
C7 H7B 0.9900 . ?
C6 H6A 0.9900 . ?
C6 H6B 0.9900 . ?

loop_
_geom_torsion_atom_site_label_1
_geom_torsion_atom_site_label_2
_geom_torsion_atom_site_label_3
_geom_torsion_atom_site_label_4
_geom_torsion
_geom_torsion_site_symmetry_1
_geom_torsion_site_symmetry_2
_geom_torsion_site_symmetry_3
_geom_torsion_site_symmetry_4
_geom_torsion_publ_flag
C2 C1 C2 N2 -178.80(13) 2_655 . . . ?
C5 C1 C2 N2 1.20(13) . . . . ?
C2 C1 C2 C3 -2.26(8) 2_655 . . . ?
C5 C1 C2 C3 177.74(8) . . . . ?
C3 C4 C3 F1 178.08(13) 2_655 . . . ?
C3 C4 C3 C2 -2.55(9) 2_655 . . . ?
N2 C2 C3 F1 0.72(19) . . . . ?
C1 C2 C3 F1 -175.86(9) . . . . ?
N2 C2 C3 C4 -178.65(10) . . . . ?
C1 C2 C3 C4 4.77(17) . . . . ?
C9 O2 C8 C7 179.37(11) . . . . ?
C11 O3 C10 C9 -178.37(11) . . . . ?
C8 O2 C9 C10 166.09(11) . . . . ?
O3 C10 C9 O2 61.98(14) . . . . ?
C10 O3 C11 C6 169.51(13) . . . 7_655 ?
C6 O1 C7 C8 176.42(11) . . . . ?
O2 C8 C7 O1 64.79(14) . . . . ?
C7 O1 C6 C11 69.08(17) . . . 7_655 ?
